data_2019593
loop_
_publ_author_name
'Geiger, David K.'
'Parsons, Dylan E.'

_publ_section_title
;
 Hydrogen bonding in 4-nitrobenzene-1,2-diamine and two hydrohalide salts
;
_journal_coeditor_code SK3544
_journal_issue 7
_journal_name_full 'Acta Crystallographica Section C'
_journal_page_first 681
_journal_page_last 688
_journal_paper_doi 10.1107/S2053229614013485
_journal_volume 70
_journal_year 2014
_chemical_formula_iupac 'C6 H8 N3 O2 +, Br -, H2 O'
_chemical_formula_moiety 'C6 H8 N3 O2 +, Br -, H2 O'
_chemical_formula_sum 'C6 H10 Br N3 O3'
_chemical_formula_weight 252.08
_chemical_name_common '4-nitro-o-phenylene diamine hydrobromide monohydrate'
_chemical_name_systematic
;
2-Amino-4-nitroanilinium bromide monohydrate
;
_space_group_crystal_system orthorhombic
_space_group_IT_number 45
_space_group_name_Hall 'I 2 -2c'
_space_group_name_H-M_alt 'I b a 2'
_symmetry_space_group_name_Hall 'I 2 -2c'
_symmetry_space_group_name_H-M 'I b a 2'
_atom_sites_solution_hydrogens mixed
_atom_sites_solution_primary direct
_atom_sites_solution_secondary difmap
_cell_angle_alpha 90
_cell_angle_beta 90
_cell_angle_gamma 90
_cell_formula_units_Z 8
_cell_length_a 14.352(2)
_cell_length_b 20.086(3)
_cell_length_c 6.4851(9)
_cell_measurement_reflns_used 3357
_cell_measurement_temperature 200.(2)
_cell_measurement_theta_max 24.6148
_cell_measurement_theta_min 2.8346
_cell_volume 1869.5(5)
_computing_cell_refinement 'APEX2 (Bruker, 2013)'
_computing_data_collection '<i>APEX2</i> (Bruker, 2013)'
_computing_data_reduction 'SAINT (Bruker, 2013)'
_computing_molecular_graphics 'PLATON (Spek, 2009)'
_computing_publication_material 'publCIF (Westrip, 2010)'
_computing_structure_refinement 'SHELXL2013 (Sheldrick, 2008)'
_computing_structure_solution 'SHELXS97 (Sheldrick, 2008)'
_diffrn_ambient_temperature 200.(2)
_diffrn_detector_area_resol_mean 8.3330
_diffrn_measured_fraction_theta_full 0.998
_diffrn_measured_fraction_theta_max 0.998
_diffrn_measurement_device_type 'Bruker SMART X2S benchtop'
_diffrn_measurement_method '\w scans'
_diffrn_radiation_monochromator 'doubly curved silicon crystal'
_diffrn_radiation_type 'Mo Ka'
_diffrn_radiation_wavelength 0.71073
_diffrn_reflns_av_R_equivalents 0.0691
_diffrn_reflns_limit_h_max 16
_diffrn_reflns_limit_h_min -17
_diffrn_reflns_limit_k_max 24
_diffrn_reflns_limit_k_min -24
_diffrn_reflns_limit_l_max 7
_diffrn_reflns_limit_l_min -7
_diffrn_reflns_number 8617
_diffrn_reflns_theta_full 25.31
_diffrn_reflns_theta_max 25.31
_diffrn_reflns_theta_min 2.84
_exptl_absorpt_coefficient_mu 4.378
_exptl_absorpt_correction_T_max 0.81
_exptl_absorpt_correction_T_min 0.48
_exptl_absorpt_correction_type multi-scan
_exptl_absorpt_process_details '(SADABS; Bruker, 2013)'
_exptl_crystal_colour 'clear yellow'
_exptl_crystal_density_diffrn 1.791
_exptl_crystal_density_method 'not measured'
_exptl_crystal_description plate
_exptl_crystal_F_000 1008
_exptl_crystal_size_max 0.400
_exptl_crystal_size_mid 0.400
_exptl_crystal_size_min 0.050
_refine_diff_density_max 0.396
_refine_diff_density_min -0.341
_refine_ls_abs_structure_details
;
Flack <i>x</i> determined using 554 quotients [(I+)-(I-)]/[(I+)+(I-)]
(Parsons <i>et al.</i>, 2013)
;
_refine_ls_abs_structure_Flack 0.006(13)
_refine_ls_extinction_method none
_refine_ls_goodness_of_fit_ref 0.955
_refine_ls_hydrogen_treatment mixed
_refine_ls_matrix_type full
_refine_ls_number_parameters 146
_refine_ls_number_reflns 1695
_refine_ls_number_restraints 1
_refine_ls_restrained_S_all 0.954
_refine_ls_R_factor_all 0.0416
_refine_ls_R_factor_gt 0.0303
_refine_ls_shift/su_max 0.000
_refine_ls_shift/su_mean 0.000
_refine_ls_structure_factor_coef Fsqd
_refine_ls_weighting_details 'w=1/[\s^2^(Fo^2^)+(0.0314P)^2^] where P=(Fo^2^+2Fc^2^)/3'
_refine_ls_weighting_scheme calc
_refine_ls_wR_factor_gt 0.0671
_refine_ls_wR_factor_ref 0.0709
_reflns_number_gt 1387
_reflns_number_total 1695
_reflns_threshold_expression I>2\s(I)
_cod_data_source_file sk3544sup1.cif
_cod_data_source_block III
_cod_depositor_comments 'Adding full bibliography for 2019591--2019593.cif.'
_cod_database_code 2019593
_cod_database_fobs_code 2019593

loop_
_space_group_symop_operation_xyz
'x, y, z'
'-x, -y, z'
'x+1/2, -y+1/2, z'
'-x+1/2, y+1/2, z'
'x+1/2, y+1/2, z+1/2'
'-x+1/2, -y+1/2, z+1/2'
'x+1, -y+1, z+1/2'
'-x+1, y+1, z+1/2'

loop_
_atom_site_type_symbol
_atom_site_label
_atom_site_fract_x
_atom_site_fract_y
_atom_site_fract_z
_atom_site_U_iso_or_equiv
_atom_site_adp_type
_atom_site_calc_flag
_atom_site_occupancy
Br Br1 0.40567(3) 0.86365(3) 1.00289(17) 0.0284(2) Uani d 1
O O1S 0.1940(4) 0.8047(3) 0.9423(9) 0.0418(16) Uani d 1
H H1SA 0.240(6) 0.830(4) 0.969(13) 0.07(3) Uiso d 1
H H1SB 0.153(5) 0.827(3) 0.933(10) 0.02(2) Uiso d 1
N N1 0.1130(4) 0.5386(3) 1.0132(19) 0.0363(14) Uani d 1
H H1A 0.069(4) 0.567(3) 0.973(12) 0.030(19) Uiso d 1
H H1B 0.105(4) 0.500(4) 1.002(19) 0.041(19) Uiso d 1
N N2 0.1359(4) 0.6782(3) 1.0088(19) 0.0291(12) Uani d 1
H H2A 0.152(4) 0.721(4) 1.008(19) 0.05(2) Uiso d 1
H H2B 0.108(6) 0.671(6) 1.15(2) 0.09(4) Uiso d 1
H H2C 0.099(5) 0.675(5) 0.918(14) 0.04(3) Uiso d 1
N N3 0.4682(4) 0.6423(3) 0.8891(10) 0.0387(15) Uani d 1
O O1 0.4761(3) 0.7017(3) 0.8467(10) 0.0555(16) Uani d 1
O O2 0.5364(3) 0.6047(3) 0.9039(8) 0.0497(15) Uani d 1
C C1 0.1988(4) 0.5642(3) 0.9848(15) 0.0283(15) Uani d 1
C C2 0.2146(4) 0.6330(3) 0.9782(16) 0.0242(16) Uani d 1
C C3 0.3024(5) 0.6591(4) 0.9466(9) 0.0316(19) Uani d 1
H H3 0.3118 0.7059 0.9422 0.038 Uiso calc 1
C C4 0.3762(4) 0.6159(4) 0.9216(11) 0.0293(17) Uani d 1
C C5 0.3645(5) 0.5471(4) 0.9300(11) 0.038(2) Uani d 1
H H5 0.4164 0.5181 0.9156 0.046 Uiso calc 1
C C6 0.2769(4) 0.5222(4) 0.9592(10) 0.036(2) Uani d 1
H H6 0.2683 0.4753 0.9624 0.043 Uiso calc 1

loop_
_atom_site_aniso_label
_atom_site_aniso_U_11
_atom_site_aniso_U_22
_atom_site_aniso_U_33
_atom_site_aniso_U_12
_atom_site_aniso_U_13
_atom_site_aniso_U_23
Br1 0.0240(3) 0.0334(3) 0.0277(3) -0.0004(3) 0.0005(5) -0.0017(6)
O1S 0.028(3) 0.032(3) 0.065(5) -0.003(3) -0.002(3) 0.007(3)
N1 0.034(3) 0.024(3) 0.051(4) -0.003(2) -0.005(5) 0.000(6)
N2 0.029(3) 0.026(3) 0.033(3) -0.003(2) -0.008(5) -0.004(5)
N3 0.030(3) 0.039(4) 0.047(4) -0.001(3) 0.003(3) -0.003(3)
O1 0.030(3) 0.043(4) 0.093(5) -0.002(3) 0.003(3) -0.001(3)
O2 0.026(2) 0.046(3) 0.078(4) 0.010(3) 0.003(3) -0.004(3)
C1 0.032(3) 0.030(3) 0.022(4) 0.000(2) -0.005(4) 0.000(4)
C2 0.023(2) 0.031(3) 0.019(5) 0.003(2) -0.002(4) 0.003(3)
C3 0.034(4) 0.039(4) 0.022(5) 0.000(3) -0.004(3) -0.002(3)
C4 0.019(3) 0.037(4) 0.032(4) 0.002(3) -0.001(3) -0.002(3)
C5 0.031(4) 0.034(4) 0.049(5) 0.009(3) -0.006(3) -0.004(3)
C6 0.036(3) 0.029(4) 0.042(6) 0.001(3) -0.007(3) 0.002(3)

loop_
_atom_type_symbol
_atom_type_description
_atom_type_scat_dispersion_real
_atom_type_scat_dispersion_imag
_atom_type_scat_source
C C 0.0033 0.0016 'International Tables Vol C Tables 4.2.6.8 and 6.1.1.4'
H H 0.0000 0.0000 'International Tables Vol C Tables 4.2.6.8 and 6.1.1.4'
N N 0.0061 0.0033 'International Tables Vol C Tables 4.2.6.8 and 6.1.1.4'
O O 0.0106 0.0060 'International Tables Vol C Tables 4.2.6.8 and 6.1.1.4'
Br Br -0.2901 2.4595 'International Tables Vol C Tables 4.2.6.8 and 6.1.1.4'

loop_
_geom_angle_atom_site_label_1
_geom_angle_atom_site_label_2
_geom_angle_atom_site_label_3
_geom_angle
H1SA O1S H1SB 106.(8)
C1 N1 H1A 112.(4)
C1 N1 H1B 120.(5)
H1A N1 H1B 120.(6)
C2 N2 H2A 113.(4)
C2 N2 H2B 110.(6)
H2A N2 H2B 104.(10)
C2 N2 H2C 112.(7)
H2A N2 H2C 104.(10)
H2B N2 H2C 114.(7)
O1 N3 O2 122.4(6)
O1 N3 C4 118.3(6)
O2 N3 C4 119.3(6)
N1 C1 C2 121.9(6)
N1 C1 C6 120.9(6)
C2 C1 C6 117.2(6)
C3 C2 C1 121.8(6)
C3 C2 N2 119.3(6)
C1 C2 N2 118.9(5)
C4 C3 C2 118.6(7)
C4 C3 H3 120.7
C2 C3 H3 120.7
C3 C4 C5 121.8(6)
C3 C4 N3 119.4(7)
C5 C4 N3 118.8(6)
C6 C5 C4 118.6(6)
C6 C5 H5 120.7
C4 C5 H5 120.7
C5 C6 C1 121.9(6)
C5 C6 H6 119.1
C1 C6 H6 119.1

loop_
_geom_bond_atom_site_label_1
_geom_bond_atom_site_label_2
_geom_bond_distance
O1S H1SA 0.85(8)
O1S H1SB 0.74(7)
N1 C1 1.347(8)
N1 H1A 0.89(6)
N1 H1B 0.79(7)
N2 C2 1.462(8)
N2 H2A 0.89(7)
N2 H2B 1.03(12)
N2 H2C 0.80(8)
N3 O1 1.229(7)
N3 O2 1.239(7)
N3 C4 1.439(9)
C1 C2 1.401(8)
C1 C6 1.413(8)
C2 C3 1.380(9)
C3 C4 1.379(9)
C3 H3 0.95
C4 C5 1.393(10)
C5 C6 1.366(9)
C5 H5 0.95
C6 H6 0.95

loop_
_geom_hbond_atom_site_label_D
_geom_hbond_atom_site_label_H
_geom_hbond_atom_site_label_A
_geom_hbond_site_symmetry_A
_geom_hbond_distance_DH
_geom_hbond_distance_HA
_geom_hbond_distance_DA
_geom_hbond_angle_DHA
_geom_hbond_publ_flag
O1S H1SA Br1 . 0.85(8) 2.48(8) 3.284(6) 158(7) yes
O1S H1SB O2 3_465 0.74(7) 2.17(7) 2.914(8) 178(7) yes
N1 H1A Br1 3_465 0.89(6) 2.73(6) 3.565(6) 156(6) yes
N1 H1B Br1 4_545 0.79(7) 2.74(7) 3.524(6) 173(10) yes
N2 H2A O1S . 0.89(7) 1.83(8) 2.708(7) 166.(12) yes
N2 H2B Br1 6_565 1.03(12) 2.38(13) 3.366(12) 160(7) yes
N2 H2C Br1 6_564 0.80(8) 2.80(9) 3.439(12) 138(7) yes
N2 H2C Br1 3_465 0.80(8) 2.93(8) 3.410(6) 121(7) yes

loop_
_geom_torsion_atom_site_label_1
_geom_torsion_atom_site_label_2
_geom_torsion_atom_site_label_3
_geom_torsion_atom_site_label_4
_geom_torsion
N1 C1 C2 C3 -179.2(9)
C6 C1 C2 C3 0.5(15)
N1 C1 C2 N2 1.7(17)
C6 C1 C2 N2 -178.6(9)
C1 C2 C3 C4 -0.2(14)
N2 C2 C3 C4 178.9(9)
C2 C3 C4 C5 -0.8(11)
C2 C3 C4 N3 -179.8(7)
O1 N3 C4 C3 -13.3(10)
O2 N3 C4 C3 167.0(7)
O1 N3 C4 C5 167.7(7)
O2 N3 C4 C5 -12.0(10)
C3 C4 C5 C6 1.5(11)
N3 C4 C5 C6 -179.5(6)
C4 C5 C6 C1 -1.2(11)
N1 C1 C6 C5 179.9(8)
C2 C1 C6 C5 0.2(14)
